data_7118790
loop_
_publ_author_name
'Altmann, Philipp J.'
'P\"othig, Alexander'

_publ_section_title
;
 Capsoplexes: encapsulating complexes via guest recognition.
;
_journal_issue 58
_journal_name_full 'Chemical communications (Cambridge, England)'
_journal_page_first 9089
_journal_page_last 9092
_journal_paper_doi 10.1039/c6cc00507a
_journal_volume 52
_journal_year 2016
_chemical_compound_source 'see text'
_chemical_formula_moiety 'C52 H52 Br N24 Ni4, 3(F6 P), 4(C2 H3 N)'
_chemical_formula_sum 'C60 H64 Br F18 N28 Ni4 P3'
_chemical_formula_weight 1926.96
_space_group_IT_number 15
_symmetry_cell_setting monoclinic
_symmetry_Int_Tables_number 15
_symmetry_space_group_name_Hall '-C 2yc'
_symmetry_space_group_name_H-M 'C 1 2/c 1'
_atom_sites_solution_hydrogens geom
_audit_update_record
;
2016-01-17 deposited with the CCDC.
2016-02-18 downloaded from the CCDC.
;
_cell_angle_alpha 90
_cell_angle_beta 93.494(8)
_cell_angle_gamma 90
_cell_formula_units_Z 4
_cell_length_a 15.985(2)
_cell_length_b 30.833(4)
_cell_length_c 15.2616(18)
_cell_measurement_reflns_used 9860
_cell_measurement_temperature 100
_cell_measurement_theta_max 25.2007
_cell_measurement_theta_min 2.3546
_cell_volume 7507.9(16)
_computing_cell_refinement 'SAINT (Bruker, 2015)'
_computing_data_collection 'APEX III Control Software (Bruker, 2015)'
_computing_data_reduction 'SAINT (Bruker, 2015)'
_computing_molecular_graphics 'PLATON (Spek, 2011)'
_computing_publication_material 'PLATON (Spek, 2011), enCIFer (Allen, 2014)'
_computing_structure_refinement 'SHELXL2014 (Sheldrick, 2014), SHELXLE (Huebschle, 2011)'
_computing_structure_solution 'SHELXS97 (Sheldrick, 1997)'
_diffrn_ambient_temperature 100
_diffrn_detector ' CCD '
_diffrn_detector_area_resol_mean 16
_diffrn_measured_fraction_theta_full 0.996
_diffrn_measured_fraction_theta_max 0.996
_diffrn_measurement_device ' \k-geometry diffractometer '
_diffrn_measurement_device_type ' Apex II CCD '
_diffrn_measurement_method ' phi- and omega-rotation '
_diffrn_radiation_monochromator 'Triumph monochromator'
_diffrn_radiation_probe x-ray
_diffrn_radiation_source 'fine-focus sealed tube'
_diffrn_radiation_type MoK\a
_diffrn_radiation_wavelength 0.71073
_diffrn_reflns_av_R_equivalents 0.0649
_diffrn_reflns_av_unetI/netI 0.0375
_diffrn_reflns_limit_h_max 19
_diffrn_reflns_limit_h_min -19
_diffrn_reflns_limit_k_max 36
_diffrn_reflns_limit_k_min -36
_diffrn_reflns_limit_l_max 18
_diffrn_reflns_limit_l_min -18
_diffrn_reflns_number 60480
_diffrn_reflns_reduction_process
;
;
_diffrn_reflns_theta_full 25.06
_diffrn_reflns_theta_max 25.06
_diffrn_reflns_theta_min 1.91
_exptl_absorpt_coefficient_mu 1.690
_exptl_absorpt_correction_T_max 0.7452
_exptl_absorpt_correction_T_min 0.6574
_exptl_absorpt_correction_type multi-scan
_exptl_absorpt_process_details 'SADABS 2014/5, Bruker, 2014'
_exptl_crystal_colour yellow
_exptl_crystal_density_diffrn 1.705
_exptl_crystal_density_method 'Not Measured'
_exptl_crystal_description fragment
_exptl_crystal_F_000 3896
_exptl_crystal_size_max 0.300
_exptl_crystal_size_mid 0.244
_exptl_crystal_size_min 0.140
_refine_diff_density_max 0.844
_refine_diff_density_min -1.696
_refine_diff_density_rms 0.094
_refine_ls_extinction_method none
_refine_ls_goodness_of_fit_ref 1.106
_refine_ls_hydrogen_treatment constr
_refine_ls_matrix_type full
_refine_ls_number_parameters 570
_refine_ls_number_reflns 6637
_refine_ls_number_restraints 147
_refine_ls_restrained_S_all 1.121
_refine_ls_R_factor_all 0.0625
_refine_ls_R_factor_gt 0.0443
_refine_ls_shift/su_max 0.001
_refine_ls_shift/su_mean 0.000
_refine_ls_structure_factor_coef Fsqd
_refine_ls_weighting_details 'W=1/[\S^2^(FO^2^)+(0.0429P)^2^+52.9857P] WHERE P=(FO^2^+2FC^2^)/3'
_refine_ls_weighting_scheme calc
_refine_ls_wR_factor_gt 0.1099
_refine_ls_wR_factor_ref 0.1191
_reflns_number_gt 5344
_reflns_number_total 6637
_reflns_threshold_expression I>2\s(I)
_cod_data_source_file c6cc00507a2.cif
_cod_data_source_block altph50_0m
_cod_depositor_comments 'Adding full bibliography for 7118788--7118791.cif.'
_cod_original_sg_symbol_H-M 'C 2/c'
_cod_database_code 7118790

loop_
_space_group_symop_id
_space_group_symop_operation_xyz
1 x,y,z
2 -x,y,1/2-z
3 -x,-y,-z
4 x,-y,1/2+z
5 1/2+x,1/2+y,z
6 1/2-x,1/2+y,1/2-z
7 1/2-x,1/2-y,-z
8 1/2+x,1/2-y,1/2+z

loop_
_atom_site_label
_atom_site_type_symbol
_atom_site_fract_x
_atom_site_fract_y
_atom_site_fract_z
_atom_site_U_iso_or_equiv
_atom_site_adp_type
_atom_site_occupancy
_atom_site_site_symmetry_order
_atom_site_calc_flag
_atom_site_refinement_flags_posn
_atom_site_refinement_flags_adp
_atom_site_refinement_flags_occupancy
_atom_site_disorder_assembly
_atom_site_disorder_group
Br1 Br 0.5000 0.34750(2) 0.7500 0.02025(15) Uani 1 2 d S T P . .
Ni1 Ni 0.66667(3) 0.30778(2) 0.77446(3) 0.01867(15) Uani 1 1 d . . . . .
Ni2 Ni 0.59846(3) 0.39129(2) 0.62163(3) 0.01818(14) Uani 1 1 d . . . . .
N1 N 0.7153(2) 0.36407(12) 0.7660(2) 0.0214(8) Uani 1 1 d . . . . .
N2 N 0.6899(2) 0.39560(12) 0.7084(2) 0.0213(8) Uani 1 1 d . . . . .
N3 N 0.6411(2) 0.47992(12) 0.6536(2) 0.0238(8) Uani 1 1 d . . . . .
N4 N 0.5087(2) 0.47854(12) 0.6258(2) 0.0232(8) Uani 1 1 d . . . . .
N5 N 0.4355(2) 0.39899(11) 0.5272(2) 0.0205(8) Uani 1 1 d . . . . .
N6 N 0.5253(2) 0.36585(11) 0.4528(2) 0.0186(8) Uani 1 1 d . . . . .
N7 N 0.6340(2) 0.33369(11) 0.5917(2) 0.0175(7) Uani 1 1 d . . . . .
N8 N 0.6633(2) 0.30277(11) 0.6496(2) 0.0180(7) Uani 1 1 d . . . . .
N9 N 0.6622(2) 0.21799(11) 0.7267(2) 0.0197(8) Uani 1 1 d . . . . .
N10 N 0.5823(2) 0.22966(12) 0.8316(2) 0.0212(8) Uani 1 1 d . . . . .
N11 N 0.6593(2) 0.28820(12) 0.9702(2) 0.0249(9) Uani 1 1 d . . . . .
N12 N 0.7633(2) 0.32700(13) 0.9322(2) 0.0274(9) Uani 1 1 d . . . . .
C1 C 0.8244(3) 0.34885(16) 0.8811(3) 0.0317(11) Uani 1 1 d . . . . .
H1A H 0.8584 0.3269 0.8519 0.038 Uiso 1 1 calc R U . . .
H1B H 0.8626 0.3661 0.9209 0.038 Uiso 1 1 calc R U . . .
C2 C 0.7835(3) 0.37797(15) 0.8134(3) 0.0249(10) Uani 1 1 d . . . . .
C3 C 0.8030(3) 0.41996(16) 0.7866(3) 0.0278(11) Uani 1 1 d . . . . .
H3 H 0.8476 0.4380 0.8087 0.033 Uiso 1 1 calc R U . . .
C4 C 0.7425(3) 0.42915(14) 0.7207(3) 0.0234(10) Uani 1 1 d . . . . .
C5 C 0.7298(3) 0.46831(16) 0.6645(3) 0.0282(11) Uani 1 1 d . . . . .
H5A H 0.7618 0.4929 0.6916 0.034 Uiso 1 1 calc R U . . .
H5B H 0.7516 0.4627 0.6062 0.034 Uiso 1 1 calc R U . . .
C6 C 0.5771(3) 0.45195(15) 0.6336(3) 0.0232(10) Uani 1 1 d . . . . .
C7 C 0.6137(3) 0.52254(15) 0.6584(3) 0.0294(11) Uani 1 1 d . . . . .
H7 H 0.6472 0.5474 0.6718 0.035 Uiso 1 1 calc R U . . .
C8 C 0.5310(3) 0.52162(15) 0.6406(3) 0.0282(11) Uani 1 1 d . . . . .
H8 H 0.4942 0.5459 0.6384 0.034 Uiso 1 1 calc R U . . .
C9 C 0.4199(3) 0.46889(14) 0.6031(3) 0.0263(10) Uani 1 1 d . . . . .
H9A H 0.4042 0.4820 0.5452 0.032 Uiso 1 1 calc R U . . .
H9B H 0.3857 0.4831 0.6468 0.032 Uiso 1 1 calc R U . . .
C10 C 0.3977(3) 0.42158(15) 0.5995(3) 0.0252(10) Uani 1 1 d . . . . .
H10A H 0.4169 0.4077 0.6557 0.030 Uiso 1 1 calc R U . . .
H10B H 0.3360 0.4186 0.5925 0.030 Uiso 1 1 calc R U . . .
C11 C 0.5168(3) 0.38673(13) 0.5302(3) 0.0193(9) Uani 1 1 d . . . . .
C12 C 0.3945(3) 0.38607(14) 0.4500(3) 0.0241(10) Uani 1 1 d . . . . .
H12 H 0.3371 0.3910 0.4329 0.029 Uiso 1 1 calc R U . . .
C13 C 0.4507(3) 0.36515(14) 0.4027(3) 0.0233(10) Uani 1 1 d . . . . .
H13 H 0.4407 0.3525 0.3463 0.028 Uiso 1 1 calc R U . . .
C14 C 0.6027(3) 0.34313(14) 0.4328(3) 0.0211(9) Uani 1 1 d . . . . .
H14A H 0.6464 0.3645 0.4192 0.025 Uiso 1 1 calc R U . . .
H14B H 0.5920 0.3242 0.3810 0.025 Uiso 1 1 calc R U . . .
C15 C 0.6323(3) 0.31632(13) 0.5109(3) 0.0178(9) Uani 1 1 d . . . . .
C16 C 0.6606(3) 0.27356(14) 0.5156(3) 0.0194(9) Uani 1 1 d . . . . .
H16 H 0.6654 0.2537 0.4686 0.023 Uiso 1 1 calc R U . . .
C17 C 0.6800(3) 0.26663(13) 0.6037(3) 0.0179(9) Uani 1 1 d . . . . .
C18 C 0.7137(3) 0.22706(14) 0.6520(3) 0.0202(9) Uani 1 1 d . . . . .
H18A H 0.7124 0.2018 0.6118 0.024 Uiso 1 1 calc R U . . .
H18B H 0.7726 0.2321 0.6736 0.024 Uiso 1 1 calc R U . . .
C19 C 0.6339(3) 0.25000(15) 0.7783(3) 0.0207(9) Uani 1 1 d . . . . .
C20 C 0.6289(3) 0.17800(14) 0.7485(3) 0.0217(9) Uani 1 1 d . . . . .
H20 H 0.6391 0.1508 0.7219 0.026 Uiso 1 1 calc R U . . .
C21 C 0.5793(3) 0.18568(14) 0.8149(3) 0.0233(10) Uani 1 1 d . . . . .
H21 H 0.5479 0.1647 0.8448 0.028 Uiso 1 1 calc R U . . .
C22 C 0.5331(3) 0.25388(16) 0.8934(3) 0.0277(11) Uani 1 1 d . . . . .
H22A H 0.4828 0.2368 0.9059 0.033 Uiso 1 1 calc R U . . .
H22B H 0.5138 0.2814 0.8656 0.033 Uiso 1 1 calc R U . . .
C23 C 0.5819(3) 0.26376(15) 0.9781(3) 0.0262(10) Uani 1 1 d . . . . .
H23A H 0.5453 0.2804 1.0161 0.031 Uiso 1 1 calc R U . . .
H23B H 0.5959 0.2360 1.0082 0.031 Uiso 1 1 calc R U . . .
C24 C 0.6921(3) 0.30718(15) 0.8986(3) 0.0253(10) Uani 1 1 d . . . . .
C25 C 0.7102(3) 0.29589(16) 1.0453(3) 0.0325(12) Uani 1 1 d . . . . .
H25 H 0.7011 0.2859 1.1028 0.039 Uiso 1 1 calc R U . . .
C26 C 0.7746(3) 0.32004(17) 1.0212(3) 0.0357(13) Uani 1 1 d . . . . .
H26 H 0.8198 0.3305 1.0587 0.043 Uiso 1 1 calc R U . . .
P1 P 0.7868(3) 0.43640(15) 0.3829(3) 0.0390(10) Uani 0.758(14) 1 d D U P A 1
F1 F 0.8510(5) 0.4476(4) 0.4640(5) 0.065(2) Uani 0.758(14) 1 d D U P A 1
F2 F 0.7247(6) 0.4224(2) 0.3027(5) 0.088(2) Uani 0.758(14) 1 d D U P A 1
F3 F 0.7928(5) 0.3858(2) 0.4068(5) 0.0409(16) Uani 0.758(14) 1 d D U P A 1
F4 F 0.7104(4) 0.43911(19) 0.4453(5) 0.065(2) Uani 0.758(14) 1 d D U P A 1
F5 F 0.7734(6) 0.48473(19) 0.3546(5) 0.095(3) Uani 0.758(14) 1 d D U P A 1
F6 F 0.8638(5) 0.4314(3) 0.3222(5) 0.083(2) Uani 0.758(14) 1 d D U P A 1
P1A P 0.8020(11) 0.4345(5) 0.3728(12) 0.065(5) Uani 0.242(14) 1 d D U P A 2
F1A F 0.8305(19) 0.4823(5) 0.3475(13) 0.086(6) Uani 0.242(14) 1 d D U P A 2
F2A F 0.786(2) 0.3849(7) 0.387(2) 0.066(7) Uani 0.242(14) 1 d D U P A 2
F3A F 0.8943(12) 0.4192(6) 0.3495(14) 0.064(5) Uani 0.242(14) 1 d D U P A 2
F4A F 0.834(2) 0.4430(11) 0.4723(14) 0.077(7) Uani 0.242(14) 1 d D U P A 2
F5A F 0.7085(12) 0.4447(7) 0.395(2) 0.097(6) Uani 0.242(14) 1 d D U P A 2
F6A F 0.7694(16) 0.4275(6) 0.2732(12) 0.075(5) Uani 0.242(14) 1 d D U P A 2
P2 P 0.5000 0.24517(5) 0.2500 0.0228(4) Uani 1 2 d S T P . .
F7 F 0.5000 0.29749(12) 0.2500 0.0373(10) Uani 1 2 d S T P . .
F8 F 0.5000 0.19354(12) 0.2500 0.0397(10) Uani 1 2 d S T P . .
F9 F 0.5884(2) 0.24587(11) 0.2076(2) 0.0528(9) Uani 1 1 d . . . . .
F10 F 0.5456(2) 0.24577(10) 0.34539(18) 0.0452(8) Uani 1 1 d . . . . .
N13 N 0.9837(3) 0.34176(16) 0.4978(3) 0.0415(11) Uani 1 1 d . . . . .
C27 C 0.9281(3) 0.34508(15) 0.5409(3) 0.0275(10) Uani 1 1 d . . . . .
C28 C 0.8573(3) 0.34952(18) 0.5952(3) 0.0369(12) Uani 1 1 d . . . . .
H28A H 0.8339 0.3788 0.5884 0.055 Uiso 1 1 calc R U . . .
H28B H 0.8758 0.3447 0.6568 0.055 Uiso 1 1 calc R U . . .
H28C H 0.8143 0.3281 0.5771 0.055 Uiso 1 1 calc R U . . .
N14 N 0.1986(4) 0.4269(2) 0.4481(5) 0.0890(14) Uani 1 1 d . . . . .
C29 C 0.1376(5) 0.4413(3) 0.4270(7) 0.0890(14) Uani 1 1 d . . . . .
C30 C 0.0626(5) 0.4643(3) 0.3952(6) 0.0890(14) Uani 1 1 d . . . . .
H30A H 0.0785 0.4916 0.3679 0.134 Uiso 1 1 calc R U . . .
H30B H 0.0279 0.4705 0.4445 0.134 Uiso 1 1 calc R U . . .
H30C H 0.0309 0.4464 0.3518 0.134 Uiso 1 1 calc R U . . .

loop_
_atom_site_aniso_label
_atom_site_aniso_U_11
_atom_site_aniso_U_22
_atom_site_aniso_U_33
_atom_site_aniso_U_23
_atom_site_aniso_U_13
_atom_site_aniso_U_12
Br1 0.0241(3) 0.0198(3) 0.0169(3) 0.000 0.0018(2) 0.000
Ni1 0.0237(3) 0.0188(3) 0.0135(3) -0.0023(2) 0.0008(2) 0.0042(2)
Ni2 0.0223(3) 0.0160(3) 0.0165(3) -0.0004(2) 0.0028(2) 0.0020(2)
N1 0.023(2) 0.022(2) 0.0188(18) -0.0039(15) -0.0003(15) 0.0047(16)
N2 0.0227(19) 0.0198(19) 0.0217(19) -0.0034(15) 0.0042(15) 0.0013(15)
N3 0.032(2) 0.0176(19) 0.0218(19) 0.0013(15) 0.0028(16) -0.0015(16)
N4 0.030(2) 0.022(2) 0.0182(18) 0.0010(15) 0.0058(16) 0.0045(16)
N5 0.022(2) 0.0162(18) 0.0237(19) 0.0048(15) 0.0025(15) -0.0002(15)
N6 0.0210(19) 0.0187(18) 0.0161(17) 0.0039(14) 0.0000(14) -0.0008(15)
N7 0.0207(19) 0.0173(18) 0.0146(17) 0.0011(14) 0.0025(14) 0.0014(15)
N8 0.0216(19) 0.0188(19) 0.0137(17) 0.0012(14) 0.0026(14) 0.0018(15)
N9 0.025(2) 0.0193(19) 0.0153(18) 0.0003(14) 0.0029(15) 0.0042(15)
N10 0.023(2) 0.028(2) 0.0126(17) 0.0033(15) 0.0021(15) 0.0060(16)
N11 0.038(2) 0.025(2) 0.0113(17) -0.0021(15) -0.0043(16) 0.0174(17)
N12 0.030(2) 0.029(2) 0.022(2) -0.0052(17) -0.0066(17) 0.0117(18)
C1 0.027(3) 0.032(3) 0.034(3) -0.014(2) -0.011(2) 0.010(2)
C2 0.023(2) 0.028(3) 0.024(2) -0.0087(19) -0.0007(19) 0.0059(19)
C3 0.020(2) 0.031(3) 0.032(3) -0.012(2) -0.0005(19) -0.003(2)
C4 0.025(2) 0.022(2) 0.024(2) -0.0071(19) 0.0086(19) -0.0027(19)
C5 0.027(3) 0.029(3) 0.029(3) -0.003(2) 0.006(2) -0.006(2)
C6 0.029(3) 0.027(2) 0.014(2) 0.0037(18) 0.0048(18) -0.001(2)
C7 0.049(3) 0.015(2) 0.024(2) 0.0023(19) 0.003(2) -0.002(2)
C8 0.044(3) 0.016(2) 0.024(2) -0.0007(18) 0.004(2) 0.003(2)
C9 0.033(3) 0.022(2) 0.025(2) -0.0004(19) 0.005(2) 0.007(2)
C10 0.026(2) 0.025(2) 0.024(2) 0.0066(19) 0.0031(19) 0.0057(19)
C11 0.025(2) 0.015(2) 0.019(2) 0.0064(17) 0.0059(17) -0.0001(18)
C12 0.023(2) 0.018(2) 0.030(2) 0.0076(19) -0.0026(19) -0.0037(18)
C13 0.029(3) 0.016(2) 0.024(2) 0.0010(18) -0.0011(19) -0.0046(19)
C14 0.024(2) 0.022(2) 0.017(2) 0.0013(17) 0.0064(18) 0.0013(19)
C15 0.019(2) 0.018(2) 0.017(2) 0.0001(17) 0.0036(17) -0.0005(17)
C16 0.020(2) 0.022(2) 0.017(2) -0.0035(17) 0.0040(17) 0.0005(18)
C17 0.019(2) 0.018(2) 0.017(2) -0.0011(17) 0.0039(17) 0.0002(17)
C18 0.023(2) 0.022(2) 0.015(2) 0.0001(17) 0.0025(17) 0.0020(18)
C19 0.022(2) 0.026(2) 0.014(2) 0.0010(18) -0.0008(17) 0.0050(19)
C20 0.027(2) 0.020(2) 0.018(2) 0.0022(17) 0.0004(18) -0.0014(19)
C21 0.026(2) 0.024(2) 0.019(2) 0.0064(18) -0.0058(18) -0.0006(19)
C22 0.030(3) 0.033(3) 0.020(2) 0.005(2) 0.0075(19) 0.011(2)
C23 0.036(3) 0.029(3) 0.014(2) 0.0036(18) 0.0059(19) 0.014(2)
C24 0.028(3) 0.023(2) 0.024(2) -0.0076(19) -0.0001(19) 0.012(2)
C25 0.046(3) 0.032(3) 0.019(2) -0.005(2) -0.004(2) 0.022(2)
C26 0.045(3) 0.037(3) 0.023(2) -0.011(2) -0.015(2) 0.024(3)
P1 0.0465(18) 0.0335(17) 0.0377(17) 0.0136(12) 0.0074(12) 0.0040(12)
F1 0.058(4) 0.070(5) 0.065(4) -0.016(3) -0.002(3) -0.016(3)
F2 0.096(5) 0.104(5) 0.060(4) 0.025(3) -0.025(3) -0.006(4)
F3 0.042(3) 0.036(3) 0.044(3) 0.001(2) -0.002(2) 0.003(2)
F4 0.066(3) 0.044(3) 0.087(4) -0.005(3) 0.033(3) 0.003(2)
F5 0.109(6) 0.047(3) 0.133(5) 0.046(3) 0.026(4) 0.010(3)
F6 0.082(5) 0.093(5) 0.079(5) -0.002(4) 0.043(4) -0.020(4)
P1A 0.101(9) 0.035(5) 0.060(7) -0.001(4) 0.021(5) 0.015(5)
F1A 0.132(14) 0.048(7) 0.077(10) 0.013(6) 0.008(9) 0.005(7)
F2A 0.082(13) 0.040(7) 0.078(13) -0.004(6) 0.019(9) 0.019(6)
F3A 0.090(9) 0.039(8) 0.065(10) -0.001(7) 0.020(7) 0.003(6)
F4A 0.115(14) 0.055(11) 0.063(8) -0.007(6) 0.024(7) 0.010(9)
F5A 0.109(10) 0.067(10) 0.119(13) 0.009(9) 0.034(8) 0.042(7)
F6A 0.098(12) 0.055(9) 0.073(8) 0.002(6) 0.009(7) 0.015(8)
P2 0.0328(9) 0.0202(8) 0.0149(8) 0.000 -0.0016(7) 0.000
F7 0.063(3) 0.021(2) 0.027(2) 0.000 -0.0050(19) 0.000
F8 0.061(3) 0.021(2) 0.035(2) 0.000 -0.012(2) 0.000
F9 0.047(2) 0.053(2) 0.061(2) -0.0049(17) 0.0208(17) 0.0008(16)
F10 0.073(2) 0.0350(17) 0.0243(15) 0.0016(13) -0.0212(15) -0.0003(16)
N13 0.038(3) 0.053(3) 0.034(2) -0.004(2) 0.009(2) 0.006(2)
C27 0.031(3) 0.027(3) 0.024(2) -0.004(2) 0.000(2) 0.002(2)
C28 0.035(3) 0.041(3) 0.035(3) 0.000(2) 0.009(2) 0.007(2)
N14 0.058(3) 0.083(3) 0.126(4) 0.027(3) 0.006(3) 0.011(2)
C29 0.058(3) 0.083(3) 0.126(4) 0.027(3) 0.006(3) 0.011(2)
C30 0.058(3) 0.083(3) 0.126(4) 0.027(3) 0.006(3) 0.011(2)

loop_
_atom_type_symbol
_atom_type_description
_atom_type_scat_dispersion_real
_atom_type_scat_dispersion_imag
_atom_type_scat_source
C C 0.0033 0.0016 ' International Tables Vol C Tables 4.2.6.8 and 6.1.1.4'
H H 0.0000 0.0000 ' International Tables Vol C Tables 4.2.6.8 and 6.1.1.4'
Br Br -0.2901 2.4595 ' International Tables Vol C Tables 4.2.6.8 and 6.1.1.4'
F F 0.0171 0.0103 ' International Tables Vol C Tables 4.2.6.8 and 6.1.1.4'
N N 0.0061 0.0033 ' International Tables Vol C Tables 4.2.6.8 and 6.1.1.4'
Ni Ni 0.3393 1.1124 ' International Tables Vol C Tables 4.2.6.8 and 6.1.1.4'
P P 0.1023 0.0942 ' International Tables Vol C Tables 4.2.6.8 and 6.1.1.4'

loop_
_geom_angle_atom_site_label_1
_geom_angle_atom_site_label_2
_geom_angle_atom_site_label_3
_geom_angle
_geom_angle_site_symmetry_1
_geom_angle_site_symmetry_3
C19 Ni1 N8 87.87(16) . .
C19 Ni1 N1 171.91(17) . .
N8 Ni1 N1 89.60(15) . .
C19 Ni1 C24 90.18(19) . .
N8 Ni1 C24 168.19(17) . .
N1 Ni1 C24 90.74(18) . .
C11 Ni2 C6 91.41(19) . .
C11 Ni2 N2 174.97(17) . .
C6 Ni2 N2 89.95(17) . .
C11 Ni2 N7 87.48(17) . .
C6 Ni2 N7 168.69(16) . .
N2 Ni2 N7 90.24(15) . .
C2 N1 N2 108.7(4) . .
C2 N1 Ni1 125.1(3) . .
N2 N1 Ni1 126.1(3) . .
C4 N2 N1 107.6(4) . .
C4 N2 Ni2 126.6(3) . .
N1 N2 Ni2 125.7(3) . .
C6 N3 C7 112.2(4) . .
C6 N3 C5 125.6(4) . .
C7 N3 C5 122.2(4) . .
C6 N4 C8 111.3(4) . .
C6 N4 C9 130.9(4) . .
C8 N4 C9 117.7(4) . .
C11 N5 C12 110.9(4) . .
C11 N5 C10 123.1(4) . .
C12 N5 C10 126.0(4) . .
C11 N6 C13 111.1(4) . .
C11 N6 C14 122.4(3) . .
C13 N6 C14 126.1(4) . .
C15 N7 N8 107.7(3) . .
C15 N7 Ni2 126.5(3) . .
N8 N7 Ni2 125.8(3) . .
C17 N8 N7 108.1(3) . .
C17 N8 Ni1 126.2(3) . .
N7 N8 Ni1 125.3(3) . .
C19 N9 C20 111.1(4) . .
C19 N9 C18 122.2(4) . .
C20 N9 C18 126.4(3) . .
C19 N10 C21 111.2(4) . .
C19 N10 C22 121.5(4) . .
C21 N10 C22 127.1(4) . .
C24 N11 C25 110.6(4) . .
C24 N11 C23 130.8(4) . .
C25 N11 C23 118.5(4) . .
C24 N12 C26 111.0(4) . .
C24 N12 C1 125.3(4) . .
C26 N12 C1 123.4(4) . .
N12 C1 C2 111.8(4) . .
N12 C1 H1A 109.3 . .
C2 C1 H1A 109.3 . .
N12 C1 H1B 109.3 . .
C2 C1 H1B 109.3 . .
H1A C1 H1B 107.9 . .
N1 C2 C3 109.0(4) . .
N1 C2 C1 119.3(4) . .
C3 C2 C1 131.7(4) . .
C4 C3 C2 104.2(4) . .
C4 C3 H3 127.9 . .
C2 C3 H3 127.9 . .
N2 C4 C3 110.4(4) . .
N2 C4 C5 118.9(4) . .
C3 C4 C5 130.6(4) . .
N3 C5 C4 111.2(4) . .
N3 C5 H5A 109.4 . .
C4 C5 H5A 109.4 . .
N3 C5 H5B 109.4 . .
C4 C5 H5B 109.4 . .
H5A C5 H5B 108.0 . .
N3 C6 N4 103.1(4) . .
N3 C6 Ni2 120.4(3) . .
N4 C6 Ni2 136.5(3) . .
C8 C7 N3 106.3(4) . .
C8 C7 H7 126.8 . .
N3 C7 H7 126.8 . .
C7 C8 N4 107.1(4) . .
C7 C8 H8 126.4 . .
N4 C8 H8 126.4 . .
N4 C9 C10 115.3(4) . .
N4 C9 H9A 108.4 . .
C10 C9 H9A 108.4 . .
N4 C9 H9B 108.4 . .
C10 C9 H9B 108.4 . .
H9A C9 H9B 107.5 . .
N5 C10 C9 112.5(4) . .
N5 C10 H10A 109.1 . .
C9 C10 H10A 109.1 . .
N5 C10 H10B 109.1 . .
C9 C10 H10B 109.1 . .
H10A C10 H10B 107.8 . .
N5 C11 N6 104.5(4) . .
N5 C11 Ni2 129.4(3) . .
N6 C11 Ni2 125.9(3) . .
C13 C12 N5 107.4(4) . .
C13 C12 H12 126.3 . .
N5 C12 H12 126.3 . .
C12 C13 N6 106.2(4) . .
C12 C13 H13 126.9 . .
N6 C13 H13 126.9 . .
N6 C14 C15 109.0(3) . .
N6 C14 H14A 109.9 . .
C15 C14 H14A 109.9 . .
N6 C14 H14B 109.9 . .
C15 C14 H14B 109.9 . .
H14A C14 H14B 108.3 . .
N7 C15 C16 109.9(4) . .
N7 C15 C14 119.8(4) . .
C16 C15 C14 130.3(4) . .
C17 C16 C15 104.5(4) . .
C17 C16 H16 127.7 . .
C15 C16 H16 127.7 . .
N8 C17 C16 109.8(4) . .
N8 C17 C18 119.2(4) . .
C16 C17 C18 131.0(4) . .
N9 C18 C17 109.4(3) . .
N9 C18 H18A 109.8 . .
C17 C18 H18A 109.8 . .
N9 C18 H18B 109.8 . .
C17 C18 H18B 109.8 . .
H18A C18 H18B 108.2 . .
N10 C19 N9 104.5(4) . .
N10 C19 Ni1 130.5(3) . .
N9 C19 Ni1 125.0(3) . .
C21 C20 N9 106.0(4) . .
C21 C20 H20 127.0 . .
N9 C20 H20 127.0 . .
C20 C21 N10 107.2(4) . .
C20 C21 H21 126.4 . .
N10 C21 H21 126.4 . .
N10 C22 C23 112.7(4) . .
N10 C22 H22A 109.1 . .
C23 C22 H22A 109.1 . .
N10 C22 H22B 109.1 . .
C23 C22 H22B 109.1 . .
H22A C22 H22B 107.8 . .
N11 C23 C22 115.6(4) . .
N11 C23 H23A 108.4 . .
C22 C23 H23A 108.4 . .
N11 C23 H23B 108.4 . .
C22 C23 H23B 108.4 . .
H23A C23 H23B 107.4 . .
N12 C24 N11 104.0(4) . .
N12 C24 Ni1 119.4(3) . .
N11 C24 Ni1 136.4(4) . .
C26 C25 N11 106.9(4) . .
C26 C25 H25 126.6 . .
N11 C25 H25 126.6 . .
C25 C26 N12 107.5(4) . .
C25 C26 H26 126.3 . .
N12 C26 H26 126.3 . .
F5 P1 F2 88.7(4) . .
F5 P1 F6 91.7(4) . .
F2 P1 F6 89.7(4) . .
F5 P1 F1 94.5(5) . .
F2 P1 F1 176.7(6) . .
F6 P1 F1 89.4(5) . .
F5 P1 F4 91.0(4) . .
F2 P1 F4 90.4(4) . .
F6 P1 F4 177.3(5) . .
F1 P1 F4 90.3(4) . .
F5 P1 F3 174.8(5) . .
F2 P1 F3 86.4(4) . .
F6 P1 F3 90.0(5) . .
F1 P1 F3 90.4(5) . .
F4 P1 F3 87.3(4) . .
F2A P1A F5A 89.8(15) . .
F2A P1A F6A 87.4(13) . .
F5A P1A F6A 88.2(13) . .
F2A P1A F4A 94.2(16) . .
F5A P1A F4A 91.2(14) . .
F6A P1A F4A 178.3(17) . .
F2A P1A F1A 170.3(16) . .
F5A P1A F1A 98.9(13) . .
F6A P1A F1A 88.6(12) . .
F4A P1A F1A 89.9(15) . .
F2A P1A F3A 84.8(15) . .
F5A P1A F3A 174.4(15) . .
F6A P1A F3A 90.0(12) . .
F4A P1A F3A 90.7(15) . .
F1A P1A F3A 86.4(12) . .
F10 P2 F10 178.7(2) . 2_655
F10 P2 F9 89.82(19) . 2_655
F10 P2 F9 90.16(19) 2_655 2_655
F10 P2 F9 90.16(19) . .
F10 P2 F9 89.82(19) 2_655 .
F9 P2 F9 178.4(3) 2_655 .
F10 P2 F8 90.66(12) . .
F10 P2 F8 90.66(12) 2_655 .
F9 P2 F8 90.78(14) 2_655 .
F9 P2 F8 90.77(14) . .
F10 P2 F7 89.34(12) . .
F10 P2 F7 89.34(12) 2_655 .
F9 P2 F7 89.22(14) 2_655 .
F9 P2 F7 89.23(14) . .
F8 P2 F7 180.0 . .
N13 C27 C28 179.6(6) . .
C27 C28 H28A 109.5 . .
C27 C28 H28B 109.5 . .
H28A C28 H28B 109.5 . .
C27 C28 H28C 109.5 . .
H28A C28 H28C 109.5 . .
H28B C28 H28C 109.5 . .
N14 C29 C30 173.4(10) . .
C29 C30 H30A 109.5 . .
C29 C30 H30B 109.5 . .
H30A C30 H30B 109.5 . .
C29 C30 H30C 109.5 . .
H30A C30 H30C 109.5 . .
H30B C30 H30C 109.5 . .

loop_
_geom_bond_atom_site_label_1
_geom_bond_atom_site_label_2
_geom_bond_distance
_geom_bond_site_symmetry_2
Ni1 C19 1.859(5) .
Ni1 N8 1.909(3) .
Ni1 N1 1.909(4) .
Ni1 C24 1.913(5) .
Ni2 C11 1.857(4) .
Ni2 C6 1.912(5) .
Ni2 N2 1.917(4) .
Ni2 N7 1.928(3) .
N1 C2 1.342(6) .
N1 N2 1.356(5) .
N2 C4 1.339(6) .
N3 C6 1.358(6) .
N3 C7 1.389(6) .
N3 C5 1.462(6) .
N4 C6 1.367(6) .
N4 C8 1.390(6) .
N4 C9 1.470(6) .
N5 C11 1.351(6) .
N5 C12 1.373(6) .
N5 C10 1.465(6) .
N6 C11 1.360(5) .
N6 C13 1.377(6) .
N6 C14 1.470(5) .
N7 C15 1.343(5) .
N7 N8 1.364(5) .
N8 C17 1.352(5) .
N9 C19 1.357(5) .
N9 C20 1.391(6) .
N9 C18 1.473(5) .
N10 C19 1.348(6) .
N10 C21 1.380(6) .
N10 C22 1.468(5) .
N11 C24 1.371(6) .
N11 C25 1.385(6) .
N11 C23 1.461(6) .
N12 C24 1.363(6) .
N12 C26 1.376(6) .
N12 C1 1.453(7) .
C1 C2 1.489(7) .
C1 H1A 0.9900 .
C1 H1B 0.9900 .
C2 C3 1.399(7) .
C3 C4 1.381(7) .
C3 H3 0.9500 .
C4 C5 1.488(7) .
C5 H5A 0.9900 .
C5 H5B 0.9900 .
C7 C8 1.334(7) .
C7 H7 0.9500 .
C8 H8 0.9500 .
C9 C10 1.501(6) .
C9 H9A 0.9900 .
C9 H9B 0.9900 .
C10 H10A 0.9900 .
C10 H10B 0.9900 .
C12 C13 1.350(7) .
C12 H12 0.9500 .
C13 H13 0.9500 .
C14 C15 1.503(6) .
C14 H14A 0.9900 .
C14 H14B 0.9900 .
C15 C16 1.394(6) .
C16 C17 1.377(6) .
C16 H16 0.9500 .
C17 C18 1.509(6) .
C18 H18A 0.9900 .
C18 H18B 0.9900 .
C20 C21 1.347(6) .
C20 H20 0.9500 .
C21 H21 0.9500 .
C22 C23 1.500(6) .
C22 H22A 0.9900 .
C22 H22B 0.9900 .
C23 H23A 0.9900 .
C23 H23B 0.9900 .
C25 C26 1.341(8) .
C25 H25 0.9500 .
C26 H26 0.9500 .
P1 F5 1.563(6) .
P1 F2 1.588(7) .
P1 F6 1.593(6) .
P1 F1 1.596(7) .
P1 F4 1.596(6) .
P1 F3 1.604(6) .
P1A F2A 1.568(17) .
P1A F5A 1.582(16) .
P1A F6A 1.592(16) .
P1A F4A 1.595(17) .
P1A F1A 1.597(16) .
P1A F3A 1.609(16) .
P2 F10 1.588(3) .
P2 F10 1.588(3) 2_655
P2 F9 1.590(3) 2_655
P2 F9 1.590(3) .
P2 F8 1.592(4) .
P2 F7 1.613(4) .
N13 C27 1.142(6) .
C27 C28 1.449(7) .
C28 H28A 0.9800 .
C28 H28B 0.9800 .
C28 H28C 0.9800 .
N14 C29 1.102(9) .
C29 C30 1.450(11) .
C30 H30A 0.9800 .
C30 H30B 0.9800 .
C30 H30C 0.9800 .

loop_
_geom_torsion_atom_site_label_1
_geom_torsion_atom_site_label_2
_geom_torsion_atom_site_label_3
_geom_torsion_atom_site_label_4
_geom_torsion
C2 N1 N2 C4 -0.3(4)
Ni1 N1 N2 C4 -176.9(3)
C2 N1 N2 Ni2 176.9(3)
Ni1 N1 N2 Ni2 0.3(5)
C15 N7 N8 C17 0.5(4)
Ni2 N7 N8 C17 178.8(3)
C15 N7 N8 Ni1 -172.6(3)
Ni2 N7 N8 Ni1 5.7(5)
C24 N12 C1 C2 46.0(6)
C26 N12 C1 C2 -140.7(4)
N2 N1 C2 C3 0.5(5)
Ni1 N1 C2 C3 177.2(3)
N2 N1 C2 C1 -179.3(4)
Ni1 N1 C2 C1 -2.6(6)
N12 C1 C2 N1 -43.1(6)
N12 C1 C2 C3 137.2(5)
N1 C2 C3 C4 -0.5(5)
C1 C2 C3 C4 179.2(5)
N1 N2 C4 C3 0.0(5)
Ni2 N2 C4 C3 -177.2(3)
N1 N2 C4 C5 179.0(4)
Ni2 N2 C4 C5 1.8(6)
C2 C3 C4 N2 0.3(5)
C2 C3 C4 C5 -178.6(4)
C6 N3 C5 C4 -46.5(6)
C7 N3 C5 C4 137.0(4)
N2 C4 C5 N3 42.8(5)
C3 C4 C5 N3 -138.3(5)
C7 N3 C6 N4 0.2(5)
C5 N3 C6 N4 -176.6(4)
C7 N3 C6 Ni2 179.3(3)
C5 N3 C6 Ni2 2.4(6)
C8 N4 C6 N3 0.1(5)
C9 N4 C6 N3 178.4(4)
C8 N4 C6 Ni2 -178.7(4)
C9 N4 C6 Ni2 -0.4(7)
C6 N3 C7 C8 -0.5(5)
C5 N3 C7 C8 176.5(4)
N3 C7 C8 N4 0.5(5)
C6 N4 C8 C7 -0.4(5)
C9 N4 C8 C7 -179.0(4)
C6 N4 C9 C10 9.4(7)
C8 N4 C9 C10 -172.3(4)
C11 N5 C10 C9 77.8(5)
C12 N5 C10 C9 -104.6(5)
N4 C9 C10 N5 -67.0(5)
C12 N5 C11 N6 0.0(4)
C10 N5 C11 N6 177.9(4)
C12 N5 C11 Ni2 -174.2(3)
C10 N5 C11 Ni2 3.7(6)
C13 N6 C11 N5 -0.1(4)
C14 N6 C11 N5 -173.5(3)
C13 N6 C11 Ni2 174.5(3)
C14 N6 C11 Ni2 1.0(6)
C6 Ni2 C11 N5 -53.2(4)
N7 Ni2 C11 N5 138.1(4)
C6 Ni2 C11 N6 133.7(4)
N7 Ni2 C11 N6 -35.1(4)
C11 N5 C12 C13 0.0(5)
C10 N5 C12 C13 -177.8(4)
N5 C12 C13 N6 0.0(5)
C11 N6 C13 C12 0.1(5)
C14 N6 C13 C12 173.2(4)
C11 N6 C14 C15 45.4(5)
C13 N6 C14 C15 -127.0(4)
N8 N7 C15 C16 0.1(5)
Ni2 N7 C15 C16 -178.2(3)
N8 N7 C15 C14 -179.8(4)
Ni2 N7 C15 C14 1.9(6)
N6 C14 C15 N7 -45.8(5)
N6 C14 C15 C16 134.3(5)
N7 C15 C16 C17 -0.6(5)
C14 C15 C16 C17 179.3(4)
N7 N8 C17 C16 -0.9(5)
Ni1 N8 C17 C16 172.1(3)
N7 N8 C17 C18 179.9(4)
Ni1 N8 C17 C18 -7.1(6)
C15 C16 C17 N8 0.9(5)
C15 C16 C17 C18 -180.0(4)
C19 N9 C18 C17 -41.0(5)
C20 N9 C18 C17 131.8(4)
N8 C17 C18 N9 48.5(5)
C16 C17 C18 N9 -130.5(5)
C21 N10 C19 N9 0.9(5)
C22 N10 C19 N9 -174.9(4)
C21 N10 C19 Ni1 -176.4(3)
C22 N10 C19 Ni1 7.7(6)
C20 N9 C19 N10 -0.5(5)
C18 N9 C19 N10 173.3(4)
C20 N9 C19 Ni1 177.0(3)
C18 N9 C19 Ni1 -9.2(6)
N8 Ni1 C19 N10 -143.1(4)
C24 Ni1 C19 N10 48.6(4)
N8 Ni1 C19 N9 40.1(4)
C24 Ni1 C19 N9 -128.3(4)
C19 N9 C20 C21 -0.1(5)
C18 N9 C20 C21 -173.5(4)
N9 C20 C21 N10 0.7(5)
C19 N10 C21 C20 -1.0(5)
C22 N10 C21 C20 174.5(4)
C19 N10 C22 C23 -84.2(5)
C21 N10 C22 C23 100.7(5)
C24 N11 C23 C22 6.5(6)
C25 N11 C23 C22 -175.7(4)
N10 C22 C23 N11 57.4(5)
C26 N12 C24 N11 0.8(5)
C1 N12 C24 N11 174.8(4)
C26 N12 C24 Ni1 -174.8(3)
C1 N12 C24 Ni1 -0.8(6)
C25 N11 C24 N12 -0.8(5)
C23 N11 C24 N12 177.1(4)
C25 N11 C24 Ni1 173.6(4)
C23 N11 C24 Ni1 -8.4(7)
C24 N11 C25 C26 0.6(5)
C23 N11 C25 C26 -177.7(4)
N11 C25 C26 N12 -0.1(5)
C24 N12 C26 C25 -0.5(5)
C1 N12 C26 C25 -174.6(4)
